data_7030134
loop_
_publ_author_name
'Butchard, James R.'
'Curnow, Owen J.'
'Garrett, David J.'
'Maclagan, Robert G. A. R.'
'Libowitzky, Eugen'
'Piccoli, Paula M. B.'
'Schultz, Arthur J.'

_publ_section_title
;
 Structural, theoretical and spectroscopic studies of the dichloride
 hexahydrate cube [Cl2(H2O)6]2-.
;
_journal_issue 38
_journal_name_full 'Dalton transactions (Cambridge, England : 2003)'
_journal_page_first 11765
_journal_page_last 11775
_journal_paper_doi 10.1039/c2dt31212c
_journal_volume 41
_journal_year 2012
_chemical_formula_moiety 'C21 H48 Cl N3 O3'
_chemical_formula_sum 'C21 H48 Cl N3 O3'
_chemical_formula_weight 426.07
_chemical_name_systematic ' ?'
_space_group_IT_number 2
_symmetry_cell_setting triclinic
_symmetry_space_group_name_Hall '-P 1'
_symmetry_space_group_name_H-M 'P -1'
_cell_angle_alpha 82.575(15)
_cell_angle_beta 80.833(14)
_cell_angle_gamma 88.339(15)
_cell_formula_units_Z 2
_cell_length_a 9.7710(20)
_cell_length_b 10.1030(20)
_cell_length_c 13.0300(20)
_cell_measurement_reflns_used 10443
_cell_measurement_temperature 20
_cell_volume 1259.2(4)
_diffrn_measured_fraction_theta_full 'not applicable to TOF Laue technique'
_diffrn_measured_fraction_theta_max 'not applicable to TOF Laue technique'
_diffrn_measurement_device_type 'IPNS single crystal diffractometer'
_diffrn_measurement_method 'Time-of-flight Laue'
_diffrn_radiation_monochromator 'not applicable to TOF Laue technique'
_diffrn_radiation_source 'Intense Pulsed Neutron Source'
_diffrn_radiation_type neutron
_diffrn_radiation_wavelength 0.7-4.2
_diffrn_reflns_limit_h_max 2
_diffrn_reflns_limit_h_min -18
_diffrn_reflns_limit_k_max 12
_diffrn_reflns_limit_k_min -17
_diffrn_reflns_limit_l_max 25
_diffrn_reflns_limit_l_min -26
_diffrn_reflns_number 10443
_diffrn_reflns_theta_full 'not applicable to TOF Laue technique'
_diffrn_reflns_theta_max 'not applicable to TOF Laue technique'
_diffrn_reflns_theta_min 'not applicable to TOF Laue technique'
_diffrn_standards_decay_% 'not applicable to TOF Laue technique'
_diffrn_standards_number 'not applicable to TOF Laue technique'
_exptl_absorpt_coefficient_mu '1.858 + 1.490 x lambda cm^-1'
_exptl_absorpt_correction_T_max 0.6654
_exptl_absorpt_correction_T_min 0.1512
_exptl_absorpt_correction_type gaussian
_exptl_absorpt_process_details '(IPNS ANVRED; local program'
_exptl_crystal_colour orange
_exptl_crystal_density_diffrn 1.124
_exptl_crystal_density_method 'not measured'
_exptl_crystal_description fragment
_exptl_crystal_F_000 472
_exptl_crystal_size_max 3
_exptl_crystal_size_mid 2
_exptl_crystal_size_min 1
_exptl_crystal_size_rad 1.078
_pd_block_id 2007-05-23T14:48|CDH_phase1|Paula_M._B._Piccoli||
_pd_phase_name 'cdh at 20 K'
_reflns_d_resolution_high 0.500
_reflns_d_resolution_low 4.766
_reflns_limit_h_max -2
_reflns_limit_h_min -19
_reflns_limit_k_max 3
_reflns_limit_k_min -5
_reflns_limit_l_max -1
_reflns_limit_l_min -12
_reflns_number_total 247
_cod_data_source_file c2dt31212c.txt
_cod_data_source_block CDH_phase_1
_cod_depositor_comments
;
The following automatic conversions were performed:

'_exptl_absorpt_correction_type' value 'Gaussian' changed to
'gaussian' according to
/usr/data/users/saulius/automatic-downloads/retrospective/RSC/lib/dictionaries/cif_core.dic
dictionary named 'cif_core.dic' version 2.4.2 from
2011-04-26.

'_geom_bond_publ_flag' value 'N' changed to 'n'
according to
/usr/data/users/saulius/automatic-downloads/retrospective/RSC/lib/dictionaries/cif_core.dic
dictionary named 'cif_core.dic' version 2.4.2 from 2011-04-26 (270
times).

'_geom_angle_publ_flag' value 'N' changed to 'n' according
to
/usr/data/users/saulius/automatic-downloads/retrospective/RSC/lib/dictionaries/cif_core.dic
dictionary named 'cif_core.dic' version 2.4.2 from 2011-04-26 (192
times).

Automatic conversion script
Id: cif_fix_values 2281 2013-09-26 08:29:07Z andrius 
;
_cod_database_code 7030134

loop_
_symmetry_equiv_pos_site_id
_symmetry_equiv_pos_as_xyz
1 +x,+y,+z
-1 -x,-y,-z

loop_
_atom_site_aniso_label
_atom_site_aniso_U_11
_atom_site_aniso_U_12
_atom_site_aniso_U_13
_atom_site_aniso_U_22
_atom_site_aniso_U_23
_atom_site_aniso_U_33
Cl1 0.0128(8) 0.0002(7) -0.0019(6) 0.0164(9) -0.0041(7) 0.0098(8)
N2 0.0086(8) 0.0002(6) -0.0027(6) 0.0087(8) -0.0019(6) 0.0079(7)
N1 0.0081(8) 0.0018(6) -0.0039(6) 0.0122(8) -0.0023(6) 0.0084(8)
C3 0.0112(11) 0.0034(9) -0.0036(8) 0.0081(11) -0.0013(9) 0.0073(10)
C1 0.0074(10) 0.0020(9) -0.0022(8) 0.0091(11) -0.0009(8) 0.0078(10)
C11 0.0094(11) -0.0005(9) -0.0029(8) 0.0103(11) -0.0027(9) 0.0087(10)
H11 0.0161(25) 0.0010(22) -0.0023(20) 0.0274(30) -0.0055(23) 0.0210(26)
C22 0.0105(11) 0.0019(9) -0.0016(8) 0.0090(11) 0.0000(9) 0.0071(10)
H22 0.0132(24) 0.0118(22) -0.0058(20) 0.0329(32) -0.0064(23) 0.0209(26)
N3 0.0082(7) 0.0032(6) -0.0042(6) 0.0089(8) -0.0025(6) 0.0091(7)
C31 0.0078(10) 0.0033(9) -0.0020(8) 0.0109(11) -0.0004(9) 0.0084(10)
H31 0.0244(27) 0.0080(22) -0.0072(20) 0.0229(27) -0.0074(21) 0.0153(23)
C23 0.0109(11) -0.0027(9) 0.0000(9) 0.0099(12) 0.0015(9) 0.0080(11)
H23A 0.043(4) -0.0044(26) -0.0004(27) 0.0170(27) -0.0051(24) 0.0279(31)
H23B 0.049(4) -0.0125(29) -0.0073(25) 0.0290(32) 0.0129(23) 0.0129(25)
H23C 0.0200(30) 0.0065(28) -0.0023(26) 0.042(4) -0.0019(31) 0.040(4)
C14 0.0104(11) 0.0037(9) -0.0032(9) 0.0120(12) -0.0022(9) 0.0073(10)
H14 0.0222(27) 0.0049(24) -0.0112(21) 0.0328(33) -0.0080(24) 0.0196(26)
C36 0.0089(11) -0.0024(9) -0.0025(9) 0.0108(12) 0.0019(9) 0.0101(11)
H36A 0.0172(28) 0.0029(25) -0.0138(26) 0.0304(34) 0.0055(29) 0.047(4)
H36B 0.0257(31) -0.0065(27) -0.0002(27) 0.034(4) -0.0201(31) 0.042(4)
H36C 0.0222(29) -0.0147(27) -0.0006(22) 0.047(4) 0.0026(27) 0.0208(29)
C34 0.0090(11) 0.0018(9) -0.0025(8) 0.0099(11) -0.0025(9) 0.0084(10)
H34 0.0149(24) 0.0042(21) -0.0001(20) 0.0248(28) -0.0044(22) 0.0219(27)
C21 0.0116(11) 0.0006(9) -0.0045(9) 0.0086(11) -0.0006(9) 0.0117(12)
H21 0.0302(30) -0.0054(23) -0.0034(21) 0.0187(26) -0.0025(21) 0.0154(24)
C2 0.0073(10) 0.0004(8) -0.0026(8) 0.0081(10) -0.0011(8) 0.0079(10)
C33 0.0094(12) 0.0017(10) -0.0017(9) 0.0154(13) -0.0019(10) 0.0119(12)
H33A 0.0339(34) -0.0025(27) 0.0014(25) 0.0270(32) 0.0025(26) 0.0258(31)
H33B 0.0281(32) 0.0059(28) -0.0212(27) 0.043(4) -0.0031(29) 0.0329(34)
H33C 0.0278(31) 0.0075(26) -0.0092(26) 0.0298(33) -0.0153(28) 0.0354(35)
C35 0.0119(12) -0.0003(10) -0.0008(9) 0.0151(13) 0.0007(10) 0.0078(11)
H35A 0.0245(31) -0.0117(29) -0.0017(24) 0.051(4) 0.0036(29) 0.0233(31)
H35B 0.045(4) -0.0127(32) 0.0039(25) 0.046(4) -0.0205(27) 0.0147(26)
H35C 0.038(4) 0.0120(27) 0.0040(25) 0.0226(30) 0.0071(24) 0.0238(29)
C13 0.0101(12) -0.0009(10) -0.0037(10) 0.0122(12) -0.0047(10) 0.0152(13)
H13A 0.0116(25) 0.0006(24) -0.0022(24) 0.0342(35) -0.0120(29) 0.041(4)
H13B 0.0303(34) -0.0061(32) -0.0074(27) 0.054(4) -0.0220(33) 0.0306(34)
H13C 0.0298(32) -0.0036(27) -0.0072(23) 0.037(4) 0.0155(25) 0.0198(28)
C24 0.0130(12) 0.0009(10) -0.0036(9) 0.0118(12) -0.0033(10) 0.0097(11)
H24A 0.0211(30) 0.0095(27) -0.0002(25) 0.038(4) -0.0139(30) 0.038(4)
H24B 0.043(4) 0.0026(28) -0.0061(25) 0.0283(32) -0.0028(24) 0.0161(26)
H24C 0.041(4) -0.0075(28) 0.0029(27) 0.0231(31) -0.0047(26) 0.0271(32)
C32 0.0084(11) -0.0009(9) -0.0023(9) 0.0111(12) 0.0002(10) 0.0124(12)
H32A 0.043(4) 0.0090(27) -0.0045(28) 0.0181(28) -0.0103(26) 0.0329(34)
H32B 0.047(4) 0.0056(30) -0.0184(27) 0.0339(34) -0.0020(26) 0.0182(28)
H32C 0.0260(32) -0.0020(28) 0.0038(25) 0.038(4) 0.0099(28) 0.0299(33)
C12 0.0113(12) -0.0003(10) -0.0028(9) 0.0177(14) -0.0005(10) 0.0093(11)
H12A 0.0298(34) -0.0227(30) -0.0097(28) 0.045(4) 0.0105(31) 0.037(4)
H12B 0.042(4) 0.0064(30) -0.0020(24) 0.043(4) -0.0134(26) 0.0141(26)
H12C 0.0300(33) 0.0095(25) 0.0028(26) 0.0234(31) 0.0057(26) 0.0320(33)
C15 0.0144(13) 0.0041(11) 0.0017(10) 0.0151(13) -0.0014(10) 0.0098(12)
H15A 0.0315(34) 0.0049(30) -0.0039(25) 0.047(4) 0.0041(28) 0.0199(29)
H15B 0.034(4) 0.0095(29) 0.0001(28) 0.033(4) -0.0079(29) 0.034(4)
H15C 0.040(4) -0.0214(29) 0.0098(29) 0.0262(32) 0.0022(28) 0.039(4)
C16 0.0123(12) 0.0017(9) -0.0047(10) 0.0087(12) -0.0012(10) 0.0163(13)
H16A 0.036(4) -0.0127(28) 0.0174(28) 0.0294(34) 0.0031(28) 0.035(4)
H16B 0.0276(32) 0.0106(24) -0.0073(29) 0.0140(26) -0.0101(27) 0.052(4)
H16C 0.043(4) -0.0044(30) -0.0229(31) 0.0307(35) -0.0012(29) 0.039(4)
O1 0.0204(18) -0.0063(15) 0.0003(13) 0.0178(17) 0.0019(13) 0.0121(15)
O2 0.0187(17) 0.0063(15) -0.0091(14) 0.0261(20) -0.0067(15) 0.0171(17)
C26 0.0187(14) 0.0051(10) -0.0053(11) 0.0095(12) -0.0048(10) 0.0163(13)
H26A 0.054(4) 0.0067(31) -0.0173(31) 0.0265(33) -0.0123(28) 0.033(4)
H26B 0.044(4) -0.0136(29) -0.0068(30) 0.0241(32) 0.0071(27) 0.035(4)
H26C 0.0223(31) 0.0051(27) -0.0031(26) 0.036(4) -0.0165(30) 0.042(4)
C25 0.0139(12) 0.0001(10) -0.0056(10) 0.0127(12) 0.0010(10) 0.0128(12)
H25A 0.0283(32) 0.0084(25) 0.0035(26) 0.0255(31) -0.0151(28) 0.037(4)
H25B 0.0253(31) -0.0118(27) -0.0073(26) 0.036(4) 0.0125(29) 0.036(4)
H25C 0.0331(34) -0.0041(30) -0.0129(26) 0.044(4) -0.0004(28) 0.0231(31)
O3 0.0149(17) -0.0010(15) -0.0011(14) 0.0259(21) -0.0089(17) 0.0216(19)
H3B 0.0204(30) 0.0020(28) -0.0113(28) 0.043(4) -0.0163(34) 0.048(4)
H1B 0.0366(35) -0.0059(29) 0.0011(25) 0.041(4) -0.0075(27) 0.0181(29)
H2A 0.042(4) 0.0078(30) -0.0050(29) 0.0302(35) -0.0182(29) 0.034(4)
H3A 0.057(9) -0.006(6) -0.003(7) 0.018(6) 0.008(6) 0.032(8)
H2B 0.025(7) -0.014(6) -0.006(6) 0.037(8) -0.005(6) 0.043(8)
H1A 0.036(7) 0.003(7) -0.004(4) 0.041(8) -0.007(5) 0.009(5)
H1C 0.034(7) 0.007(6) -0.012(6) 0.030(7) -0.004(5) 0.025(6)
H3C 0.022(6) 0.003(5) -0.008(5) 0.027(7) -0.007(6) 0.036(7)
H2C 0.027(7) -0.021(7) 0.002(5) 0.076(11) -0.014(7) 0.017(6)

loop_
_atom_site_type_symbol
_atom_site_label
_atom_site_fract_x
_atom_site_fract_y
_atom_site_fract_z
_atom_site_occupancy
_atom_site_thermal_displace_type
_atom_site_U_iso_or_equiv
_atom_site_symmetry_multiplicity
Cl Cl1 0.10164(18) 0.66075(19) 0.66471(14) 1.0 Uani 0.01278 2
N N2 0.31148(18) 0.70928(17) 0.08359(13) 1.0 Uani 0.00814 2
N N1 0.47886(18) 0.77512(18) 0.30471(13) 1.0 Uani 0.00924 2
C C3 0.27937(25) 0.89731(24) 0.21312(19) 1.0 Uani 0.00866 2
C C1 0.38501(24) 0.81055(24) 0.24442(18) 1.0 Uani 0.00803 2
C C11 0.48498(26) 0.83791(25) 0.40046(19) 1.0 Uani 0.00917 2
H H11 0.3978(5) 0.9053(6) 0.4065(4) 1.0 Uani 0.02136 2
C C22 0.28194(26) 0.78341(25) -0.01683(19) 1.0 Uani 0.00895 2
H H22 0.1750(5) 0.8209(6) -0.0081(4) 1.0 Uani 0.02194 2
N N3 0.19637(18) 1.00319(18) 0.21854(14) 1.0 Uani 0.0084 2
C C31 0.08703(25) 1.01632(26) 0.15105(19) 1.0 Uani 0.00907 2
H H31 0.1062(6) 0.9333(6) 0.1037(4) 1.0 Uani 0.02012 2
C C23 0.37914(27) 0.90268(26) -0.04762(20) 1.0 Uani 0.00996 2
H H23A 0.3610(7) 0.9749(6) 0.0069(5) 1.0 Uani 0.02948 2
H H23B 0.3674(7) 0.9521(6) -0.1261(4) 1.0 Uani 0.03116 2
H H23C 0.4865(6) 0.8700(7) -0.0528(5) 1.0 Uani 0.0347 2
C C14 0.58107(25) 0.66878(25) 0.27742(19) 1.0 Uani 0.00967 2
H H14 0.6528(6) 0.6656(6) 0.3351(4) 1.0 Uani 0.02371 2
C C36 0.34633(26) 1.15940(27) 0.28100(21) 1.0 Uani 0.01008 2
H H36A 0.4206(6) 1.0850(6) 0.3039(5) 1.0 Uani 0.03144 2
H H36B 0.3456(6) 1.2399(6) 0.3284(5) 1.0 Uani 0.03308 2
H H36C 0.3830(6) 1.2013(7) 0.1993(5) 1.0 Uani 0.03055 2
C C34 0.20186(25) 1.10256(25) 0.29228(19) 1.0 Uani 0.00887 2
H H34 0.1342(5) 1.1846(6) 0.2677(4) 1.0 Uani 0.02079 2
C C21 0.22686(26) 0.58935(25) 0.13137(20) 1.0 Uani 0.01042 2
H H21 0.2417(6) 0.5751(5) 0.2130(4) 1.0 Uani 0.0213 2
C C2 0.32212(25) 0.79016(24) 0.16030(19) 1.0 Uani 0.00764 2
C C33 -0.05647(26) 0.99850(28) 0.21718(21) 1.0 Uani 0.01225 2
H H33A -0.0642(6) 0.9048(6) 0.2694(5) 1.0 Uani 0.03003 2
H H33B -0.1330(6) 1.0005(7) 0.1647(5) 1.0 Uani 0.03311 2
H H33C -0.0815(6) 1.0804(6) 0.2649(5) 1.0 Uani 0.02972 2
C C35 0.14251(28) 1.04785(28) 0.40471(20) 1.0 Uani 0.01187 2
H H35A 0.0371(7) 1.0184(7) 0.4098(5) 1.0 Uani 0.03349 2
H H35B 0.1470(7) 1.1247(7) 0.4559(4) 1.0 Uani 0.03449 2
H H35C 0.1965(6) 0.9580(6) 0.4337(5) 1.0 Uani 0.03012 2
C C13 0.61876(27) 0.91532(27) 0.38914(22) 1.0 Uani 0.01205 2
H H13A 0.7090(6) 0.8499(6) 0.3813(5) 1.0 Uani 0.02859 2
H H13B 0.6204(6) 0.9659(7) 0.4577(5) 1.0 Uani 0.03643 2
H H13C 0.6303(6) 0.9906(6) 0.3213(5) 1.0 Uani 0.03006 2
C C24 0.29876(28) 0.69426(27) -0.10371(20) 1.0 Uani 0.01113 2
H H24A 0.4001(6) 0.6476(7) -0.1115(5) 1.0 Uani 0.03214 2
H H24B 0.2892(7) 0.7543(6) -0.1788(4) 1.0 Uani 0.029 2
H H24C 0.2213(7) 0.6181(6) -0.0943(5) 1.0 Uani 0.03099 2
C C32 0.09833(27) 1.14613(26) 0.07838(21) 1.0 Uani 0.01072 2
H H32A 0.0592(7) 1.2300(6) 0.1185(5) 1.0 Uani 0.03115 2
H H32B 0.0391(7) 1.1402(6) 0.0144(5) 1.0 Uani 0.03169 2
H H32C 0.2057(7) 1.1656(7) 0.0412(5) 1.0 Uani 0.03343 2
C C12 0.46833(28) 0.73285(29) 0.49666(20) 1.0 Uani 0.01274 2
H H12A 0.3748(7) 0.6748(7) 0.5043(5) 1.0 Uani 0.03792 2
H H12B 0.4580(7) 0.7825(7) 0.5684(4) 1.0 Uani 0.03248 2
H H12C 0.5559(6) 0.6661(6) 0.4968(5) 1.0 Uani 0.03033 2
C C15 0.66477(29) 0.70610(29) 0.16888(21) 1.0 Uani 0.0136 2
H H15A 0.6005(7) 0.7108(7) 0.1081(5) 1.0 Uani 0.03369 2
H H15B 0.7451(7) 0.6322(7) 0.1552(5) 1.0 Uani 0.03407 2
H H15C 0.7128(7) 0.8032(6) 0.1636(5) 1.0 Uani 0.03688 2
C C16 0.51465(28) 0.53214(26) 0.28875(22) 1.0 Uani 0.01222 2
H H16A 0.4462(7) 0.5122(6) 0.3628(5) 1.0 Uani 0.03646 2
H H16B 0.5954(6) 0.4557(6) 0.2844(5) 1.0 Uani 0.03096 2
H H16C 0.4560(7) 0.5241(6) 0.2253(5) 1.0 Uani 0.03594 2
O O1 0.1414(4) 0.6962(4) 0.41008(28) 1.0 Uani 0.01729 2
O O2 0.1311(4) 0.3571(4) 0.61381(30) 1.0 Uani 0.01973 2
C C26 0.27920(30) 0.46106(27) 0.08606(23) 1.0 Uani 0.01435 2
H H26A 0.2439(7) 0.4488(6) 0.0136(5) 1.0 Uani 0.0359 2
H H26B 0.2415(7) 0.3783(6) 0.1418(5) 1.0 Uani 0.03515 2
H H26C 0.3933(6) 0.4590(6) 0.0725(5) 1.0 Uani 0.03289 2
C C25 0.07288(27) 0.60970(28) 0.12974(21) 1.0 Uani 0.01295 2
H H25A 0.0331(6) 0.6994(6) 0.1661(5) 1.0 Uani 0.03055 2
H H25B 0.0156(6) 0.5256(7) 0.1754(5) 1.0 Uani 0.03338 2
H H25C 0.0477(6) 0.6216(7) 0.0501(5) 1.0 Uani 0.03275 2
O O3 0.1819(4) 0.4212(4) 0.39522(32) 1.0 Uani 0.02046 2
H H3B 0.0973(7) 0.3943(7) 0.3743(6) 1.0 Uani 0.03547 2
H H1B 0.1330(7) 0.6964(7) 0.4869(5) 1.0 Uani 0.03196 2
H H2A 0.1241(7) 0.4462(7) 0.6343(5) 1.0 Uani 0.03444 2
H H3A 0.1767(16) 0.3957(12) 0.4634(13) 0.5 Uani 0.03699 2
H H2B 0.0467(15) 0.3299(14) 0.6133(11) 0.5 Uani 0.03462 2
H H1A 0.1573(13) 0.6094(16) 0.4021(8) 0.5 Uani 0.02834 2
H H1C 0.0518(15) 0.6878(13) 0.3985(10) 0.5 Uani 0.02886 2
H H3C 0.1765(12) 0.5077(15) 0.4010(10) 0.5 Uani 0.02784 2
H H2C 0.1501(13) 0.3736(17) 0.5414(11) 0.5 Uani 0.03943 2

loop_
_atom_type_symbol
_atom_type_number_in_cell
Cl 2.0
N 6.0
C 42.0
H 96.0
O 6.0

loop_
_geom_angle_atom_site_label_1
_geom_angle_atom_site_label_2
_geom_angle_atom_site_label_3
_geom_angle
_geom_angle_site_symmetry_1
_geom_angle_site_symmetry_3
_geom_angle_publ_flag
H3B Cl1 H1B 76.15(26) -1_566 1_555 n
H3B Cl1 H2A 73.82(25) -1_566 1_555 n
H1B Cl1 H2A 81.93(25) 1_555 1_555 n
C22 N2 C21 119.11(18) 1_555 1_555 n
C22 N2 C2 114.01(18) 1_555 1_555 n
C21 N2 C2 109.38(18) 1_555 1_555 n
C1 N1 C11 121.66(19) 1_555 1_555 n
C1 N1 C14 119.61(19) 1_555 1_555 n
C11 N1 C14 118.73(18) 1_555 1_555 n
C1 C3 N3 154.36(23) 1_555 1_555 n
C1 C3 C2 59.30(16) 1_555 1_555 n
N3 C3 C2 146.30(23) 1_555 1_555 n
N1 C1 C3 151.51(23) 1_555 1_555 n
N1 C1 C2 149.31(23) 1_555 1_555 n
C3 C1 C2 59.12(17) 1_555 1_555 n
N1 C11 H11 105.01(35) 1_555 1_555 n
N1 C11 C13 110.49(20) 1_555 1_555 n
N1 C11 C12 110.40(20) 1_555 1_555 n
H11 C11 C13 109.9(4) 1_555 1_555 n
H11 C11 C12 109.1(4) 1_555 1_555 n
C13 C11 C12 111.77(22) 1_555 1_555 n
N2 C22 H22 110.49(35) 1_555 1_555 n
N2 C22 C23 109.05(19) 1_555 1_555 n
N2 C22 C24 111.55(20) 1_555 1_555 n
H22 C22 C23 108.3(4) 1_555 1_555 n
H22 C22 C24 107.1(4) 1_555 1_555 n
C23 C22 C24 110.27(21) 1_555 1_555 n
C3 N3 C31 116.99(19) 1_555 1_555 n
C3 N3 C34 123.81(19) 1_555 1_555 n
C31 N3 C34 119.09(18) 1_555 1_555 n
N3 C31 H31 105.01(33) 1_555 1_555 n
N3 C31 C33 110.76(19) 1_555 1_555 n
N3 C31 C32 111.74(21) 1_555 1_555 n
H31 C31 C33 108.2(4) 1_555 1_555 n
H31 C31 C32 108.7(4) 1_555 1_555 n
C33 C31 C32 112.05(20) 1_555 1_555 n
C22 C23 H23A 112.6(4) 1_555 1_555 n
C22 C23 H23B 110.2(4) 1_555 1_555 n
C22 C23 H23C 110.5(4) 1_555 1_555 n
H23A C23 H23B 108.8(5) 1_555 1_555 n
H23A C23 H23C 108.3(5) 1_555 1_555 n
H23B C23 H23C 106.1(5) 1_555 1_555 n
N1 C14 H14 104.91(33) 1_555 1_555 n
N1 C14 C15 110.93(20) 1_555 1_555 n
N1 C14 C16 112.55(20) 1_555 1_555 n
H14 C14 C15 107.7(4) 1_555 1_555 n
H14 C14 C16 108.2(4) 1_555 1_555 n
C15 C14 C16 112.15(21) 1_555 1_555 n
H36A C36 H36B 108.6(6) 1_555 1_555 n
H36A C36 H36C 107.7(5) 1_555 1_555 n
H36A C36 C34 112.2(4) 1_555 1_555 n
H36B C36 H36C 107.1(5) 1_555 1_555 n
H36B C36 C34 110.3(4) 1_555 1_555 n
H36C C36 C34 110.8(4) 1_555 1_555 n
N3 C34 C36 111.35(19) 1_555 1_555 n
N3 C34 H34 105.34(34) 1_555 1_555 n
N3 C34 C35 112.02(21) 1_555 1_555 n
C36 C34 H34 107.0(4) 1_555 1_555 n
C36 C34 C35 113.45(21) 1_555 1_555 n
H34 C34 C35 107.15(34) 1_555 1_555 n
N2 C21 H21 104.67(35) 1_555 1_555 n
N2 C21 C26 113.36(21) 1_555 1_555 n
N2 C21 C25 113.46(20) 1_555 1_555 n
H21 C21 C26 106.3(4) 1_555 1_555 n
H21 C21 C25 107.3(4) 1_555 1_555 n
C26 C21 C25 111.08(22) 1_555 1_555 n
N2 C2 C3 151.54(23) 1_555 1_555 n
N2 C2 C1 146.78(22) 1_555 1_555 n
C3 C2 C1 61.58(17) 1_555 1_555 n
C31 C33 H33A 111.8(4) 1_555 1_555 n
C31 C33 H33B 108.4(4) 1_555 1_555 n
C31 C33 H33C 111.1(4) 1_555 1_555 n
H33A C33 H33B 109.4(5) 1_555 1_555 n
H33A C33 H33C 108.3(5) 1_555 1_555 n
H33B C33 H33C 107.7(5) 1_555 1_555 n
C34 C35 H35A 110.6(4) 1_555 1_555 n
C34 C35 H35B 109.5(4) 1_555 1_555 n
C34 C35 H35C 112.8(4) 1_555 1_555 n
H35A C35 H35B 109.1(5) 1_555 1_555 n
H35A C35 H35C 105.1(6) 1_555 1_555 n
H35B C35 H35C 109.6(6) 1_555 1_555 n
C11 C13 H13A 111.5(4) 1_555 1_555 n
C11 C13 H13B 110.3(4) 1_555 1_555 n
C11 C13 H13C 111.9(4) 1_555 1_555 n
H13A C13 H13B 107.8(5) 1_555 1_555 n
H13A C13 H13C 107.7(5) 1_555 1_555 n
H13B C13 H13C 107.5(6) 1_555 1_555 n
C22 C24 H24A 110.5(4) 1_555 1_555 n
C22 C24 H24B 109.9(4) 1_555 1_555 n
C22 C24 H24C 114.7(4) 1_555 1_555 n
H24A C24 H24B 107.7(5) 1_555 1_555 n
H24A C24 H24C 108.9(5) 1_555 1_555 n
H24B C24 H24C 104.9(5) 1_555 1_555 n
C31 C32 H32A 112.1(4) 1_555 1_555 n
C31 C32 H32B 109.9(4) 1_555 1_555 n
C31 C32 H32C 111.3(4) 1_555 1_555 n
H32A C32 H32B 108.2(5) 1_555 1_555 n
H32A C32 H32C 109.0(6) 1_555 1_555 n
H32B C32 H32C 106.1(5) 1_555 1_555 n
C11 C12 H12A 112.5(4) 1_555 1_555 n
C11 C12 H12B 109.6(4) 1_555 1_555 n
C11 C12 H12C 112.2(4) 1_555 1_555 n
H12A C12 H12B 105.6(6) 1_555 1_555 n
H12A C12 H12C 109.0(6) 1_555 1_555 n
H12B C12 H12C 107.7(5) 1_555 1_555 n
C14 C15 H15A 111.7(4) 1_555 1_555 n
C14 C15 H15B 108.9(4) 1_555 1_555 n
C14 C15 H15C 110.5(4) 1_555 1_555 n
H15A C15 H15B 108.9(6) 1_555 1_555 n
H15A C15 H15C 108.0(6) 1_555 1_555 n
H15B C15 H15C 108.8(6) 1_555 1_555 n
C14 C16 H16A 111.1(4) 1_555 1_555 n
C14 C16 H16B 109.4(4) 1_555 1_555 n
C14 C16 H16C 111.3(4) 1_555 1_555 n
H16A C16 H16B 109.0(6) 1_555 1_555 n
H16A C16 H16C 108.9(6) 1_555 1_555 n
H16B C16 H16C 107.0(5) 1_555 1_555 n
H1B O1 H1A 103.1(9) 1_555 1_555 n
H1B O1 H1C 104.5(9) 1_555 1_555 n
H1A O1 H1C 89.7(12) 1_555 1_555 n
H2A O2 H2B 107.7(10) 1_555 1_555 n
H2A O2 H2C 102.6(11) 1_555 1_555 n
H2B O2 H2C 92.9(13) 1_555 1_555 n
C21 C26 H26A 114.1(4) 1_555 1_555 n
C21 C26 H26B 107.9(4) 1_555 1_555 n
C21 C26 H26C 109.8(4) 1_555 1_555 n
H26A C26 H26B 107.2(6) 1_555 1_555 n
H26A C26 H26C 108.3(6) 1_555 1_555 n
H26B C26 H26C 109.5(6) 1_555 1_555 n
C21 C25 H25A 111.5(4) 1_555 1_555 n
C21 C25 H25B 110.1(4) 1_555 1_555 n
C21 C25 H25C 112.4(4) 1_555 1_555 n
H25A C25 H25B 106.3(5) 1_555 1_555 n
H25A C25 H25C 107.4(5) 1_555 1_555 n
H25B C25 H25C 108.9(5) 1_555 1_555 n
H3B O3 H3A 107.7(11) 1_555 1_555 n
H3B O3 H3C 108.8(9) 1_555 1_555 n
H3A O3 H3C 94.9(12) 1_555 1_555 n
Cl1 H3B O3 176.3(6) -1_566 1_555 n
Cl1 H3B H3A 143.2(7) -1_566 1_555 n
Cl1 H3B H3C 143.8(6) -1_566 1_555 n
O3 H3B H3A 34.3(7) 1_555 1_555 n
O3 H3B H3C 33.8(7) 1_555 1_555 n
H3A H3B H3C 51.5(7) 1_555 1_555 n
Cl1 H1B O1 170.3(6) 1_555 1_555 n
Cl1 H1B H1A 134.9(7) 1_555 1_555 n
Cl1 H1B H1C 139.1(7) 1_555 1_555 n
O1 H1B H1A 36.3(7) 1_555 1_555 n
O1 H1B H1C 36.1(7) 1_555 1_555 n
H1A H1B H1C 50.8(7) 1_555 1_555 n
Cl1 H2A O2 173.8(6) 1_555 1_555 n
Cl1 H2A H2B 143.6(7) 1_555 1_555 n
Cl1 H2A H2C 136.7(8) 1_555 1_555 n
O2 H2A H2B 34.1(7) 1_555 1_555 n
O2 H2A H2C 37.7(8) 1_555 1_555 n
H2B H2A H2C 52.2(8) 1_555 1_555 n
O3 H3A H3B 38.0(8) 1_555 1_555 n
O3 H3A H3C 42.6(10) 1_555 1_555 n
O3 H3A H2C 168.0(20) 1_555 1_555 n
H3B H3A H3C 64.7(10) 1_555 1_555 n
H3B H3A H2C 132.4(15) 1_555 1_555 n
H3C H3A H2C 132.2(18) 1_555 1_555 n
O2 H2B H2A 38.2(7) 1_555 1_555 n
O2 H2B H1C 169.4(19) 1_555 -1_566 n
O2 H2B H2C 45.0(10) 1_555 1_555 n
H2A H2B H1C 136.5(15) 1_555 -1_566 n
H2A H2B H2C 63.4(9) 1_555 1_555 n
H1C H2B H2C 126.3(17) -1_566 1_555 n
O1 H1A H1B 40.5(6) 1_555 1_555 n
O1 H1A H1C 45.7(10) 1_555 1_555 n
O1 H1A H3C 174.1(15) 1_555 1_555 n
H1B H1A H1C 65.7(9) 1_555 1_555 n
H1B H1A H3C 133.6(13) 1_555 1_555 n
H1C H1A H3C 136.2(16) 1_555 1_555 n
O1 H1C H1B 39.4(6) 1_555 1_555 n
O1 H1C H2B 175.2(17) 1_555 -1_566 n
O1 H1C H1A 44.6(10) 1_555 1_555 n
H1B H1C H2B 140.2(15) 1_555 -1_566 n
H1B H1C H1A 63.5(9) 1_555 1_555 n
H2B H1C H1A 130.8(16) -1_566 1_555 n
O3 H3C H3B 37.4(6) 1_555 1_555 n
O3 H3C H3A 42.6(11) 1_555 1_555 n
O3 H3C H1A 171.4(16) 1_555 1_555 n
H3B H3C H3A 63.8(10) 1_555 1_555 n
H3B H3C H1A 134.2(13) 1_555 1_555 n
H3A H3C H1A 141.6(16) 1_555 1_555 n
O2 H2C H2A 39.7(7) 1_555 1_555 n
O2 H2C H3A 175.7(18) 1_555 1_555 n
O2 H2C H2B 42.1(10) 1_555 1_555 n
H2A H2C H3A 137.6(17) 1_555 1_555 n
H2A H2C H2B 64.4(9) 1_555 1_555 n
H3A H2C H2B 142.0(17) 1_555 1_555 n

loop_
_geom_bond_atom_site_label_1
_geom_bond_atom_site_label_2
_geom_bond_distance
_geom_bond_site_symmetry_2
_geom_bond_publ_flag
Cl1 H3B 2.190(7) -1_566 n
Cl1 H1B 2.271(6) 1_555 n
Cl1 H2A 2.251(7) 1_555 n
N2 C22 1.4870(30) 1_555 n
N2 C21 1.4962(31) 1_555 n
N2 H21 2.060(6) 1_555 n
N2 C2 1.3880(29) 1_555 n
N1 C1 1.3130(29) 1_555 n
N1 C11 1.4809(30) 1_555 n
N1 H11 2.043(6) 1_555 n
N1 C14 1.4837(29) 1_555 n
C3 C1 1.4105(33) 1_555 n
C3 N3 1.3259(28) 1_555 n
C3 C2 1.3765(33) 1_555 n
C1 N1 1.3130(29) 1_555 n
C1 C3 1.4105(33) 1_555 n
C1 C2 1.3791(33) 1_555 n
C11 N1 1.4809(30) 1_555 n
C11 H11 1.075(6) 1_555 n
C11 C13 1.520(4) 1_555 n
C11 C12 1.525(4) 1_555 n
H11 N1 2.043(6) 1_555 n
H11 C11 1.075(6) 1_555 n
C22 N2 1.4870(30) 1_555 n
C22 H22 1.095(6) 1_555 n
C22 C23 1.528(4) 1_555 n
C22 C24 1.522(4) 1_555 n
H22 C22 1.095(6) 1_555 n
N3 C3 1.3259(28) 1_555 n
N3 C31 1.4810(30) 1_555 n
N3 H31 2.060(5) 1_555 n
N3 C34 1.4841(30) 1_555 n
C31 N3 1.4810(30) 1_555 n
C31 H31 1.099(6) 1_555 n
C31 C33 1.5266(35) 1_555 n
C31 C32 1.511(4) 1_555 n
H31 N3 2.060(5) 1_555 n
H31 C31 1.099(6) 1_555 n
C23 C22 1.528(4) 1_555 n
C23 H23A 1.075(7) 1_555 n
C23 H23B 1.100(6) 1_555 n
C23 H23C 1.085(7) 1_555 n
H23A C23 1.075(7) 1_555 n
H23A H23B 1.769(8) 1_555 n
H23A H23C 1.751(9) 1_555 n
H23B C23 1.100(6) 1_555 n
H23B H23A 1.769(8) 1_555 n
H23B H23C 1.746(9) 1_555 n
H23C C23 1.085(7) 1_555 n
H23C H23A 1.751(9) 1_555 n
H23C H23B 1.746(9) 1_555 n
C14 N1 1.4837(29) 1_555 n
C14 H14 1.103(6) 1_555 n
C14 C15 1.524(4) 1_555 n
C14 C16 1.522(4) 1_555 n
H14 C14 1.103(6) 1_555 n
C36 H36A 1.078(7) 1_555 n
C36 H36B 1.083(7) 1_555 n
C36 H36C 1.100(7) 1_555 n
C36 C34 1.518(4) 1_555 n
H36A C36 1.078(7) 1_555 n
H36A H36B 1.754(9) 1_555 n
H36A H36C 1.759(9) 1_555 n
H36B C36 1.083(7) 1_555 n
H36B H36A 1.754(9) 1_555 n
H36B H36C 1.755(9) 1_555 n
H36C C36 1.100(7) 1_555 n
H36C H36A 1.759(9) 1_555 n
H36C H36B 1.755(9) 1_555 n
C34 N3 1.4841(30) 1_555 n
C34 C36 1.518(4) 1_555 n
C34 H34 1.092(6) 1_555 n
C34 C35 1.525(4) 1_555 n
H34 C34 1.092(6) 1_555 n
C21 N2 1.4962(31) 1_555 n
C21 H21 1.087(6) 1_555 n
C21 C26 1.534(4) 1_555 n
C21 C25 1.516(4) 1_555 n
H21 N2 2.060(6) 1_555 n
H21 C21 1.087(6) 1_555 n
C2 N2 1.3880(29) 1_555 n
C2 C3 1.3765(33) 1_555 n
C2 C1 1.3791(33) 1_555 n
C33 C31 1.5266(35) 1_555 n
C33 H33A 1.089(7) 1_555 n
C33 H33B 1.089(7) 1_555 n
C33 H33C 1.097(7) 1_555 n
H33A C33 1.089(7) 1_555 n
H33A H33B 1.778(9) 1_555 n
H33A H33C 1.772(9) 1_555 n
H33B C33 1.089(7) 1_555 n
H33B H33A 1.778(9) 1_555 n
H33B H33C 1.765(9) 1_555 n
H33C C33 1.097(7) 1_555 n
H33C H33A 1.772(9) 1_555 n
H33C H33B 1.765(9) 1_555 n
C35 C34 1.525(4) 1_555 n
C35 H35A 1.070(8) 1_555 n
C35 H35B 1.093(7) 1_555 n
C35 H35C 1.092(7) 1_555 n
H35A C35 1.070(8) 1_555 n
H35A H35B 1.762(9) 1_555 n
H35A H35C 1.716(9) 1_555 n
H35B C35 1.093(7) 1_555 n
H35B H35A 1.762(9) 1_555 n
H35B H35C 1.786(9) 1_555 n
H35C C35 1.092(7) 1_555 n
H35C H35A 1.716(9) 1_555 n
H35C H35B 1.786(9) 1_555 n
C13 C11 1.520(4) 1_555 n
C13 H13A 1.087(7) 1_555 n
C13 H13B 1.087(7) 1_555 n
C13 H13C 1.082(7) 1_555 n
H13A C13 1.087(7) 1_555 n
H13A H13B 1.756(9) 1_555 n
H13A H13C 1.751(9) 1_555 n
H13B C13 1.087(7) 1_555 n
H13B H13A 1.756(9) 1_555 n
H13B H13C 1.750(9) 1_555 n
H13C C13 1.082(7) 1_555 n
H13C H13A 1.751(9) 1_555 n
H13C H13B 1.750(9) 1_555 n
C24 C22 1.522(4) 1_555 n
C24 H24A 1.080(7) 1_555 n
C24 H24B 1.098(7) 1_555 n
C24 H24C 1.077(7) 1_555 n
H24A C24 1.080(7) 1_555 n
H24A H24B 1.759(9) 1_555 n
H24A H24C 1.755(9) 1_555 n
H24B C24 1.098(7) 1_555 n
H24B H24A 1.759(9) 1_555 n
H24B H24C 1.724(9) 1_555 n
H24C C24 1.077(7) 1_555 n
H24C H24A 1.755(9) 1_555 n
H24C H24B 1.724(9) 1_555 n
C32 C31 1.511(4) 1_555 n
C32 H32A 1.081(7) 1_555 n
C32 H32B 1.096(7) 1_555 n
C32 H32C 1.095(7) 1_555 n
H32A C32 1.081(7) 1_555 n
H32A H32B 1.765(8) 1_555 n
H32A H32C 1.772(9) 1_555 n
H32B C32 1.096(7) 1_555 n
H32B H32A 1.765(8) 1_555 n
H32B H32C 1.751(9) 1_555 n
H32C C32 1.095(7) 1_555 n
H32C H32A 1.772(9) 1_555 n
H32C H32B 1.751(9) 1_555 n
C12 C11 1.525(4) 1_555 n
C12 H12A 1.084(7) 1_555 n
C12 H12B 1.107(7) 1_555 n
C12 H12C 1.074(7) 1_555 n
H12A C12 1.084(7) 1_555 n
H12A H12B 1.745(9) 1_555 n
H12A H12C 1.757(9) 1_555 n
H12B C12 1.107(7) 1_555 n
H12B H12A 1.745(9) 1_555 n
H12B H12C 1.761(8) 1_555 n
H12C C12 1.074(7) 1_555 n
H12C H12A 1.757(9) 1_555 n
H12C H12B 1.761(8) 1_555 n
C15 C14 1.524(4) 1_555 n
C15 H15A 1.083(8) 1_555 n
C15 H15B 1.078(7) 1_555 n
C15 H15C 1.089(7) 1_555 n
H15A C15 1.083(8) 1_555 n
H15A H15B 1.758(9) 1_555 n
H15A H15C 1.757(10) 1_555 n
H15B C15 1.078(7) 1_555 n
H15B H15A 1.758(9) 1_555 n
H15B H15C 1.762(9) 1_555 n
H15C C15 1.089(7) 1_555 n
H15C H15A 1.757(10) 1_555 n
H15C H15B 1.762(9) 1_555 n
C16 C14 1.522(4) 1_555 n
C16 H16A 1.082(7) 1_555 n
C16 H16B 1.088(6) 1_555 n
C16 H16C 1.090(8) 1_555 n
H16A C16 1.082(7) 1_555 n
H16A H16B 1.766(8) 1_555 n
H16A H16C 1.767(10) 1_555 n
H16B C16 1.088(6) 1_555 n
H16B H16A 1.766(8) 1_555 n
H16B H16C 1.751(9) 1_555 n
H16C C16 1.090(8) 1_555 n
H16C H16A 1.767(10) 1_555 n
H16C H16B 1.751(9) 1_555 n
O1 H1B 0.991(8) 1_555 n
O1 H2B 1.941(15) -1_566 n
O1 H1A 0.903(18) 1_555 n
O1 H1C 0.920(17) 1_555 n
O1 H3C 1.941(15) 1_555 n
O2 H2A 0.969(9) 1_555 n
O2 H3A 1.931(17) 1_555 n
O2 H2B 0.878(16) 1_555 n
O2 H1C 1.893(16) -1_566 n
O2 H2C 0.926(16) 1_555 n
C26 C21 1.534(4) 1_555 n
C26 H26A 1.077(8) 1_555 n
C26 H26B 1.067(8) 1_555 n
C26 H26C 1.100(7) 1_555 n
H26A C26 1.077(8) 1_555 n
H26A H26B 1.726(10) 1_555 n
H26A H26C 1.765(9) 1_555 n
H26B C26 1.067(8) 1_555 n
H26B H26A 1.726(10) 1_555 n
H26B H26C 1.770(9) 1_555 n
H26C C26 1.100(7) 1_555 n
H26C H26A 1.765(9) 1_555 n
H26C H26B 1.770(9) 1_555 n
C25 C21 1.516(4) 1_555 n
C25 H25A 1.108(7) 1_555 n
C25 H25B 1.086(7) 1_555 n
C25 H25C 1.095(7) 1_555 n
H25A C25 1.108(7) 1_555 n
H25A H25B 1.756(9) 1_555 n
H25A H25C 1.776(9) 1_555 n
H25B C25 1.086(7) 1_555 n
H25B H25A 1.756(9) 1_555 n
H25B H25C 1.775(9) 1_555 n
H25C C25 1.095(7) 1_555 n
H25C H25A 1.776(9) 1_555 n
H25C H25B 1.775(9) 1_555 n
O3 H3B 0.967(9) 1_555 n
O3 H3A 0.886(18) 1_555 n
O3 H1A 1.921(16) 1_555 n
O3 H3C 0.886(17) 1_555 n
O3 H2C 1.881(15) 1_555 n
H3B Cl1 2.190(7) -1_566 n
H3B O3 0.967(9) 1_555 n
H3B H3A 1.497(17) 1_555 n
H3B H3C 1.508(15) 1_555 n
H1B Cl1 2.271(6) 1_555 n
H1B O1 0.991(8) 1_555 n
H1B H1A 1.485(14) 1_555 n
H1B H1C 1.512(15) 1_555 n
H2A Cl1 2.251(7) 1_555 n
H2A O2 0.969(9) 1_555 n
H2A H2B 1.493(15) 1_555 n
H2A H2C 1.480(15) 1_555 n
H3A O2 1.931(17) 1_555 n
H3A O3 0.886(18) 1_555 n
H3A H3B 1.497(17) 1_555 n
H3A H3C 1.305(19) 1_555 n
H3A H2C 1.006(18) 1_555 n
H2B O1 1.941(15) -1_566 n
H2B O2 0.878(16) 1_555 n
H2B H2A 1.493(15) 1_555 n
H2B H1C 1.023(18) -1_566 n
H2B H2C 1.308(18) 1_555 n
H1A O1 0.903(18) 1_555 n
H1A O3 1.921(16) 1_555 n
H1A H1B 1.485(14) 1_555 n
H1A H1C 1.285(18) 1_555 n
H1A H3C 1.040(18) 1_555 n
H1C O1 0.920(17) 1_555 n
H1C O2 1.893(16) -1_566 n
H1C H1B 1.512(15) 1_555 n
H1C H2B 1.023(18) -1_566 n
H1C H1A 1.285(18) 1_555 n
H3C O1 1.941(15) 1_555 n
H3C O3 0.886(17) 1_555 n
H3C H3B 1.508(15) 1_555 n
H3C H3A 1.305(19) 1_555 n
H3C H1A 1.040(18) 1_555 n
H2C O2 0.926(16) 1_555 n
H2C O3 1.881(15) 1_555 n
H2C H2A 1.480(15) 1_555 n
H2C H3A 1.006(18) 1_555 n
H2C H2B 1.308(18) 1_555 n
